data_2229997
loop_
_publ_author_name
'Nisar, Muhammad'
'Ali, Ihsan'
'Tahir, M. Nawaz'
'Qayum, Mughal'
'Marwat, Inamullah Khan'

_publ_section_title
;
 4-({[(<i>E</i>)-Pyridin-3-ylmethylidene]amino}methyl)cyclohexanecarboxylic
 acid
;
_journal_coeditor_code HB5830
_journal_issue 5
_journal_name_full 'Acta Crystallographica Section E'
_journal_page_first o1058
_journal_paper_doi 10.1107/S1600536811011779
_journal_volume 67
_journal_year 2011
_chemical_formula_iupac 'C14 H18 N2 O2'
_chemical_formula_moiety 'C14 H18 N2 O2'
_chemical_formula_sum 'C14 H18 N2 O2'
_chemical_formula_weight 246.31
_chemical_name_systematic
;
4-({[(<i>E</i>)-Pyridin-3-ylmethylidene]amino}methyl)cyclohexanecarboxylic acid
;
_space_group_IT_number 14
_symmetry_cell_setting monoclinic
_symmetry_space_group_name_Hall '-P 2yn'
_symmetry_space_group_name_H-M 'P 1 21/n 1'
_atom_sites_solution_hydrogens geom
_atom_sites_solution_primary direct
_atom_sites_solution_secondary difmap
_audit_creation_method SHELXL-97
_cell_angle_alpha 90
_cell_angle_beta 94.720(2)
_cell_angle_gamma 90
_cell_formula_units_Z 8
_cell_length_a 12.7580(6)
_cell_length_b 11.2504(6)
_cell_length_c 18.8088(7)
_cell_measurement_reflns_used 3908
_cell_measurement_temperature 296(2)
_cell_measurement_theta_max 28.33
_cell_measurement_theta_min 1.86
_cell_volume 2690.5(2)
_computing_cell_refinement 'SAINT (Bruker, 2009)'
_computing_data_collection 'APEX2 (Bruker, 2009)'
_computing_data_reduction 'SAINT (Bruker, 2009)'
_computing_molecular_graphics 'ORTEP-3 for Windows (Farrugia, 1997) and PLATON (Spek, 2009)'
_computing_publication_material
;
WinGX (Farrugia, 1999) and PLATON (Spek, 2009)
;
_computing_structure_refinement 'SHELXL97 (Sheldrick, 2008)'
_computing_structure_solution 'SHELXS97 (Sheldrick, 2008)'
_diffrn_ambient_temperature 296(2)
_diffrn_detector_area_resol_mean 7.50
_diffrn_measured_fraction_theta_full 0.990
_diffrn_measured_fraction_theta_max 0.990
_diffrn_measurement_device_type 'Bruker Kappa APEXII CCD'
_diffrn_measurement_method \w
_diffrn_radiation_monochromator graphite
_diffrn_radiation_source 'fine-focus sealed tube'
_diffrn_radiation_type MoK\a
_diffrn_radiation_wavelength 0.71073
_diffrn_reflns_av_R_equivalents 0.0337
_diffrn_reflns_av_sigmaI/netI 0.0408
_diffrn_reflns_limit_h_max 17
_diffrn_reflns_limit_h_min -15
_diffrn_reflns_limit_k_max 14
_diffrn_reflns_limit_k_min -13
_diffrn_reflns_limit_l_max 21
_diffrn_reflns_limit_l_min -25
_diffrn_reflns_number 24311
_diffrn_reflns_theta_full 28.33
_diffrn_reflns_theta_max 28.33
_diffrn_reflns_theta_min 1.86
_diffrn_standards_number 0
_exptl_absorpt_coefficient_mu 0.082
_exptl_absorpt_correction_T_max 0.983
_exptl_absorpt_correction_T_min 0.975
_exptl_absorpt_correction_type multi-scan
_exptl_absorpt_process_details '(SADABS; Bruker, 2005)'
_exptl_crystal_colour colourless
_exptl_crystal_density_diffrn 1.216
_exptl_crystal_density_method 'not measured'
_exptl_crystal_description prism
_exptl_crystal_F_000 1056
_exptl_crystal_size_max 0.34
_exptl_crystal_size_mid 0.25
_exptl_crystal_size_min 0.22
_refine_diff_density_max 0.495
_refine_diff_density_min -0.252
_refine_ls_goodness_of_fit_ref 1.047
_refine_ls_hydrogen_treatment constr
_refine_ls_matrix_type full
_refine_ls_number_parameters 327
_refine_ls_number_reflns 6635
_refine_ls_number_restraints 0
_refine_ls_restrained_S_all 1.047
_refine_ls_R_factor_all 0.1058
_refine_ls_R_factor_gt 0.0626
_refine_ls_shift/su_max 0.000
_refine_ls_shift/su_mean 0.000
_refine_ls_structure_factor_coef Fsqd
_refine_ls_weighting_details 'calc w=1/[\s^2^(Fo^2^)+(0.1099P)^2^+0.2692P] where P=(Fo^2^+2Fc^2^)/3'
_refine_ls_weighting_scheme calc
_refine_ls_wR_factor_gt 0.1776
_refine_ls_wR_factor_ref 0.2071
_reflns_number_gt 3908
_reflns_number_total 6635
_reflns_threshold_expression I>2\s(I)
_cod_data_source_file hb5830.cif
_cod_data_source_block I
_cod_depositor_comments
;
The following automatic conversions were performed:

data name '_iucr_refine_instruction_details' was replaced with
'_iucr_refine_instructions_details' as specified in the replacement
file 'data/replacement-values/replacement_tags.lst'.

Automatic conversion script
Id: cif_correct_tags 9268 2022-04-12 08:56:07Z antanas 
;
_cod_original_sg_symbol_H-M 'P 21/n'
_cod_database_code 2229997
_cod_database_fobs_code 2229997

loop_
_symmetry_equiv_pos_site_id
_symmetry_equiv_pos_as_xyz
1 x,y,z
2 1/2-x,1/2+y,1/2-z
3 -x,-y,-z
4 1/2+x,1/2-y,1/2+z

loop_
_atom_site_aniso_label
_atom_site_aniso_U_11
_atom_site_aniso_U_22
_atom_site_aniso_U_33
_atom_site_aniso_U_12
_atom_site_aniso_U_13
_atom_site_aniso_U_23
O1 0.0682(10) 0.1258(17) 0.0379(7) 0.0013(10) 0.0026(7) -0.0168(9)
O2 0.0607(10) 0.1432(19) 0.0519(9) -0.0195(10) 0.0063(7) -0.0162(10)
N1 0.0513(9) 0.0658(12) 0.0323(7) 0.0041(8) -0.0004(6) -0.0019(7)
N2 0.0652(10) 0.0674(13) 0.0318(7) -0.0006(9) -0.0030(7) 0.0051(8)
C1 0.0618(13) 0.0623(15) 0.0390(10) -0.0043(10) 0.0075(9) -0.0034(9)
C2 0.0545(11) 0.0606(14) 0.0339(9) 0.0018(9) 0.0042(8) -0.0028(9)
C3 0.0612(12) 0.0862(18) 0.0357(10) -0.0198(11) 0.0095(9) -0.0031(10)
C4 0.0648(12) 0.0790(17) 0.0300(9) -0.0088(11) 0.0088(8) 0.0053(9)
C5 0.0451(10) 0.0635(14) 0.0307(8) 0.0066(8) 0.0026(7) 0.0014(8)
C6 0.0479(10) 0.0848(17) 0.0354(9) -0.0032(10) 0.0077(8) 0.0001(10)
C7 0.0559(11) 0.0744(16) 0.0288(8) -0.0033(10) 0.0064(8) 0.0036(9)
C8 0.0497(10) 0.0801(16) 0.0331(9) 0.0061(10) 0.0035(8) -0.0016(9)
C9 0.0478(10) 0.0583(13) 0.0380(9) 0.0040(9) 0.0005(7) -0.0010(9)
C10 0.0437(9) 0.0510(12) 0.0332(8) -0.0027(8) -0.0016(7) 0.0015(8)
C11 0.0539(11) 0.0581(14) 0.0400(9) 0.0072(9) -0.0009(8) 0.0065(9)
C12 0.0651(13) 0.0657(15) 0.0349(9) -0.0087(10) 0.0041(9) -0.0056(9)
C13 0.0585(12) 0.0562(14) 0.0495(11) 0.0053(10) 0.0044(9) -0.0064(10)
C14 0.0544(11) 0.0548(13) 0.0379(9) 0.0038(9) -0.0010(8) 0.0050(9)
O3 0.0978(12) 0.0927(14) 0.0312(7) -0.0347(10) 0.0032(7) -0.0069(8)
O4 0.0983(13) 0.179(2) 0.0455(9) -0.0758(15) 0.0102(8) -0.0169(11)
N3 0.0624(10) 0.0665(12) 0.0341(8) -0.0035(8) -0.0021(7) -0.0072(8)
N4 0.0747(12) 0.0651(13) 0.0346(8) -0.0048(9) -0.0001(8) -0.0044(8)
C15 0.0515(11) 0.0640(14) 0.0327(9) -0.0015(9) 0.0060(8) -0.0063(9)
C16 0.0475(10) 0.0619(14) 0.0316(8) -0.0011(9) 0.0040(7) -0.0061(8)
C17 0.0808(15) 0.0708(16) 0.0391(10) -0.0209(12) 0.0044(10) -0.0015(10)
C18 0.0707(13) 0.0744(17) 0.0346(9) -0.0040(11) 0.0020(9) 0.0045(10)
C19 0.0595(12) 0.0672(15) 0.0336(9) -0.0026(10) 0.0020(8) -0.0062(9)
C20 0.1047(19) 0.0713(17) 0.0401(10) -0.0256(14) -0.0037(11) 0.0018(10)
C21 0.0824(15) 0.0681(16) 0.0353(9) -0.0030(12) -0.0006(9) 0.0057(10)
C22 0.0687(13) 0.0805(17) 0.0337(9) -0.0184(12) 0.0001(9) -0.0061(10)
C23 0.0566(11) 0.0521(13) 0.0364(9) 0.0007(9) 0.0014(8) -0.0043(8)
C24 0.0591(11) 0.0432(11) 0.0350(9) -0.0041(9) -0.0003(8) -0.0056(8)
C25 0.0622(12) 0.0570(14) 0.0367(9) 0.0019(10) -0.0001(8) -0.0033(9)
C26 0.0814(15) 0.0658(16) 0.0414(10) -0.0096(12) 0.0148(10) -0.0126(10)
C27 0.0672(13) 0.0673(16) 0.0612(13) 0.0085(11) 0.0102(11) -0.0137(11)
C28 0.0638(12) 0.0570(14) 0.0471(11) 0.0064(10) -0.0026(9) -0.0032(9)

loop_
_atom_site_type_symbol
_atom_site_label
_atom_site_fract_x
_atom_site_fract_y
_atom_site_fract_z
_atom_site_U_iso_or_equiv
_atom_site_thermal_displace_type
_atom_site_calc_flag
_atom_site_refinement_flags
_atom_site_occupancy
_atom_site_disorder_assembly
_atom_site_disorder_group
O O1 0.34542(12) 0.20319(19) 0.85240(7) 0.0774(7) Uani . . 1.000 . -16
O O2 0.48692(13) 0.19021(19) 0.79343(8) 0.0852(8) Uani . . 1.000 . -16
N N1 0.18226(12) -0.02615(17) 0.48003(7) 0.0500(6) Uani . . 1.000 . -16
N N2 0.18135(14) 0.04146(17) 0.22905(8) 0.0552(6) Uani . . 1.000 . -16
C C1 0.39348(17) 0.1868(2) 0.79392(10) 0.0542(7) Uani . . 1.000 . -16
C C2 0.31681(15) 0.1641(2) 0.72955(9) 0.0496(7) Uani . . 1.000 . -16
C C3 0.37171(17) 0.1506(2) 0.66075(9) 0.0607(8) Uani . . 1.000 . -16
C C4 0.29250(17) 0.1273(2) 0.59682(9) 0.0577(8) Uani . . 1.000 . -16
C C5 0.22042(14) 0.0229(2) 0.60795(8) 0.0465(6) Uani . . 1.000 . -16
C C6 0.16868(15) 0.0366(2) 0.67770(9) 0.0558(7) Uani . . 1.000 . -16
C C7 0.24956(15) 0.0556(2) 0.74099(9) 0.0529(7) Uani . . 1.000 . -16
C C8 0.13716(15) 0.0072(2) 0.54600(9) 0.0543(7) Uani . . 1.000 . -16
C C9 0.15528(15) 0.0323(2) 0.42457(9) 0.0482(6) Uani . . 1.000 . -16
C C10 0.19220(14) 0.00271(18) 0.35472(8) 0.0429(6) Uani . . 1.000 . -16
C C11 0.15284(15) 0.0644(2) 0.29463(9) 0.0509(7) Uani . . 1.000 . -16
C C12 0.25168(16) -0.0442(2) 0.22215(10) 0.0552(7) Uani . . 1.000 . -16
C C13 0.29540(16) -0.1099(2) 0.27881(10) 0.0547(7) Uani . . 1.000 . -16
C C14 0.26511(15) -0.08693(19) 0.34589(9) 0.0493(6) Uani . . 1.000 . -16
O O3 0.58371(14) 0.35232(17) 0.61410(7) 0.0740(7) Uani . . 1.000 . -16
O O4 0.69327(16) 0.4490(2) 0.55311(8) 0.1074(8) Uani . . 1.000 . -16
N N3 0.50418(13) 0.15359(17) 0.22618(8) 0.0547(6) Uani . . 1.000 . -16
N N4 0.47454(15) 0.19104(17) -0.02788(8) 0.0584(6) Uani . . 1.000 . -16
C C15 0.61952(15) 0.3860(2) 0.55416(9) 0.0493(7) Uani . . 1.000 . -16
C C16 0.55551(15) 0.33872(19) 0.48915(9) 0.0470(6) Uani . . 1.000 . -16
C C17 0.59449(19) 0.3837(2) 0.41964(10) 0.0636(8) Uani . . 1.000 . -16
C C18 0.52518(18) 0.3364(2) 0.35534(10) 0.0600(8) Uani . . 1.000 . -16
C C19 0.52023(17) 0.2027(2) 0.35542(9) 0.0535(7) Uani . . 1.000 . -16
C C20 0.4829(2) 0.1581(3) 0.42478(11) 0.0726(9) Uani . . 1.000 . -16
C C21 0.55003(19) 0.2050(2) 0.48971(10) 0.0622(8) Uani . . 1.000 . -16
C C22 0.45076(17) 0.1549(2) 0.29154(9) 0.0612(8) Uani . . 1.000 . -16
C C23 0.45152(16) 0.17579(19) 0.16841(9) 0.0485(6) Uani . . 1.000 . -16
C C24 0.49662(15) 0.16380(18) 0.09908(9) 0.0460(6) Uani . . 1.000 . -16
C C25 0.44008(17) 0.2013(2) 0.03678(9) 0.0522(7) Uani . . 1.000 . -16
C C26 0.56779(19) 0.1403(2) -0.03228(11) 0.0623(8) Uani . . 1.000 . -16
C C27 0.62979(18) 0.0993(2) 0.02655(12) 0.0650(8) Uani . . 1.000 . -16
C C28 0.59361(16) 0.1115(2) 0.09252(10) 0.0564(7) Uani . . 1.000 . -16
H H1 0.38897 0.20427 0.88698 0.0929 Uiso . . 1.000 . -16
H H2 0.26983 0.23300 0.72381 0.0596 Uiso . . 1.000 . -16
H H3A 0.41080 0.22255 0.65240 0.0729 Uiso . . 1.000 . -16
H H3B 0.42131 0.08524 0.66588 0.0729 Uiso . . 1.000 . -16
H H4A 0.25009 0.19799 0.58746 0.0692 Uiso . . 1.000 . -16
H H4B 0.33044 0.11217 0.55512 0.0692 Uiso . . 1.000 . -16
H H5 0.26354 -0.04928 0.61141 0.0557 Uiso . . 1.000 . -16
H H6A 0.12781 -0.03406 0.68586 0.0670 Uiso . . 1.000 . -16
H H6B 0.12088 0.10380 0.67389 0.0670 Uiso . . 1.000 . -16
H H7A 0.21368 0.06593 0.78407 0.0634 Uiso . . 1.000 . -16
H H7B 0.29423 -0.01402 0.74715 0.0634 Uiso . . 1.000 . -16
H H8A 0.08785 -0.05372 0.55814 0.0652 Uiso . . 1.000 . -16
H H8B 0.09846 0.08095 0.53848 0.0652 Uiso . . 1.000 . -16
H H9 0.11027 0.09675 0.42786 0.0579 Uiso . . 1.000 . -16
H H11 0.10427 0.12470 0.30007 0.0611 Uiso . . 1.000 . -16
H H12 0.27229 -0.06053 0.17687 0.0663 Uiso . . 1.000 . -16
H H13 0.34461 -0.16888 0.27181 0.0657 Uiso . . 1.000 . -16
H H14 0.29300 -0.13074 0.38490 0.0591 Uiso . . 1.000 . -16
H H3 0.62309 0.37640 0.64768 0.0888 Uiso . . 1.000 . -16
H H16 0.48356 0.36827 0.49122 0.0563 Uiso . . 1.000 . -16
H H17A 0.66650 0.35801 0.41633 0.0763 Uiso . . 1.000 . -16
H H17B 0.59343 0.46992 0.41923 0.0763 Uiso . . 1.000 . -16
H H18A 0.45469 0.36834 0.35640 0.0720 Uiso . . 1.000 . -16
H H18B 0.55315 0.36332 0.31170 0.0720 Uiso . . 1.000 . -16
H H19 0.59168 0.17263 0.35182 0.0642 Uiso . . 1.000 . -16
H H20A 0.48481 0.07191 0.42511 0.0871 Uiso . . 1.000 . -16
H H20B 0.41048 0.18253 0.42792 0.0871 Uiso . . 1.000 . -16
H H21A 0.52030 0.17872 0.53287 0.0747 Uiso . . 1.000 . -16
H H21B 0.62051 0.17260 0.48987 0.0747 Uiso . . 1.000 . -16
H H22A 0.42867 0.07476 0.30202 0.0734 Uiso . . 1.000 . -16
H H22B 0.38817 0.20383 0.28439 0.0734 Uiso . . 1.000 . -16
H H23 0.38208 0.20049 0.16936 0.0582 Uiso . . 1.000 . -16
H H25 0.37442 0.23562 0.04046 0.0626 Uiso . . 1.000 . -16
H H26 0.59272 0.13195 -0.07710 0.0748 Uiso . . 1.000 . -16
H H27 0.69467 0.06412 0.02123 0.0779 Uiso . . 1.000 . -16
H H28 0.63391 0.08479 0.13282 0.0676 Uiso . . 1.000 . -16

loop_
_atom_type_symbol
_atom_type_description
_atom_type_scat_dispersion_real
_atom_type_scat_dispersion_imag
_atom_type_scat_source
C C 0.0033 0.0016 'International Tables Vol C Tables 4.2.6.8 and 6.1.1.4'
H H 0.0000 0.0000 'International Tables Vol C Tables 4.2.6.8 and 6.1.1.4'
N N 0.0061 0.0033 'International Tables Vol C Tables 4.2.6.8 and 6.1.1.4'
O O 0.0106 0.0060 'International Tables Vol C Tables 4.2.6.8 and 6.1.1.4'

loop_
_geom_angle_atom_site_label_1
_geom_angle_atom_site_label_2
_geom_angle_atom_site_label_3
_geom_angle_site_symmetry_1
_geom_angle_site_symmetry_2
_geom_angle_site_symmetry_3
_geom_angle
_geom_angle_publ_flag
C1 O1 H1 . . . 109.00 no
C15 O3 H3 . . . 109.00 no
C8 N1 C9 . . . 118.10(18) no
C11 N2 C12 . . . 117.77(17) no
C22 N3 C23 . . . 118.38(17) no
C25 N4 C26 . . . 117.31(18) no
O1 C1 C2 . . . 112.17(18) no
O1 C1 O2 . . . 122.44(18) no
O2 C1 C2 . . . 125.39(18) no
C3 C2 C7 . . . 110.11(17) no
C1 C2 C3 . . . 112.50(16) no
C1 C2 C7 . . . 110.97(16) no
C2 C3 C4 . . . 111.33(17) no
C3 C4 C5 . . . 113.16(15) no
C4 C5 C8 . . . 112.17(15) no
C4 C5 C6 . . . 110.54(16) no
C6 C5 C8 . . . 110.27(15) no
C5 C6 C7 . . . 111.90(15) no
C2 C7 C6 . . . 110.87(16) no
N1 C8 C5 . . . 112.45(15) no
N1 C9 C10 . . . 122.50(19) no
C11 C10 C14 . . . 117.84(15) no
C9 C10 C14 . . . 122.51(16) no
C9 C10 C11 . . . 119.64(18) no
N2 C11 C10 . . . 123.18(19) no
N2 C12 C13 . . . 123.16(18) no
C12 C13 C14 . . . 118.89(19) no
C10 C14 C13 . . . 119.16(17) no
C1 C2 H2 . . . 108.00 no
C3 C2 H2 . . . 108.00 no
C7 C2 H2 . . . 108.00 no
C4 C3 H3A . . . 109.00 no
C4 C3 H3B . . . 109.00 no
C2 C3 H3B . . . 109.00 no
C2 C3 H3A . . . 109.00 no
H3A C3 H3B . . . 108.00 no
C3 C4 H4A . . . 109.00 no
C3 C4 H4B . . . 109.00 no
C5 C4 H4B . . . 109.00 no
C5 C4 H4A . . . 109.00 no
H4A C4 H4B . . . 108.00 no
C8 C5 H5 . . . 108.00 no
C6 C5 H5 . . . 108.00 no
C4 C5 H5 . . . 108.00 no
C7 C6 H6A . . . 109.00 no
C5 C6 H6A . . . 109.00 no
H6A C6 H6B . . . 108.00 no
C7 C6 H6B . . . 109.00 no
C5 C6 H6B . . . 109.00 no
C2 C7 H7A . . . 109.00 no
C2 C7 H7B . . . 109.00 no
C6 C7 H7A . . . 109.00 no
C6 C7 H7B . . . 109.00 no
H7A C7 H7B . . . 108.00 no
C5 C8 H8B . . . 109.00 no
H8A C8 H8B . . . 108.00 no
C5 C8 H8A . . . 109.00 no
N1 C8 H8B . . . 109.00 no
N1 C8 H8A . . . 109.00 no
N1 C9 H9 . . . 119.00 no
C10 C9 H9 . . . 119.00 no
N2 C11 H11 . . . 118.00 no
C10 C11 H11 . . . 118.00 no
N2 C12 H12 . . . 118.00 no
C13 C12 H12 . . . 118.00 no
C12 C13 H13 . . . 121.00 no
C14 C13 H13 . . . 121.00 no
C10 C14 H14 . . . 120.00 no
C13 C14 H14 . . . 120.00 no
O3 C15 C16 . . . 113.09(17) no
O4 C15 C16 . . . 125.25(17) no
O3 C15 O4 . . . 121.64(18) no
C15 C16 C17 . . . 112.64(17) no
C17 C16 C21 . . . 110.89(16) no
C15 C16 C21 . . . 111.62(16) no
C16 C17 C18 . . . 110.72(18) no
C17 C18 C19 . . . 111.56(17) no
C18 C19 C22 . . . 111.83(17) no
C20 C19 C22 . . . 110.96(19) no
C18 C19 C20 . . . 110.42(19) no
C19 C20 C21 . . . 112.3(2) no
C16 C21 C20 . . . 111.28(19) no
N3 C22 C19 . . . 112.70(17) no
N3 C23 C24 . . . 121.85(18) no
C23 C24 C28 . . . 122.30(17) no
C25 C24 C28 . . . 117.35(17) no
C23 C24 C25 . . . 120.31(18) no
N4 C25 C24 . . . 123.8(2) no
N4 C26 C27 . . . 123.3(2) no
C26 C27 C28 . . . 118.6(2) no
C24 C28 C27 . . . 119.66(18) no
C15 C16 H16 . . . 107.00 no
C17 C16 H16 . . . 107.00 no
C21 C16 H16 . . . 107.00 no
C16 C17 H17A . . . 110.00 no
C16 C17 H17B . . . 109.00 no
C18 C17 H17A . . . 109.00 no
C18 C17 H17B . . . 110.00 no
H17A C17 H17B . . . 108.00 no
C17 C18 H18A . . . 109.00 no
C17 C18 H18B . . . 109.00 no
C19 C18 H18A . . . 109.00 no
C19 C18 H18B . . . 109.00 no
H18A C18 H18B . . . 108.00 no
C18 C19 H19 . . . 108.00 no
C20 C19 H19 . . . 108.00 no
C22 C19 H19 . . . 108.00 no
C19 C20 H20A . . . 109.00 no
C19 C20 H20B . . . 109.00 no
C21 C20 H20A . . . 109.00 no
C21 C20 H20B . . . 109.00 no
H20A C20 H20B . . . 108.00 no
C16 C21 H21A . . . 109.00 no
C16 C21 H21B . . . 109.00 no
C20 C21 H21A . . . 109.00 no
C20 C21 H21B . . . 109.00 no
H21A C21 H21B . . . 108.00 no
N3 C22 H22A . . . 109.00 no
N3 C22 H22B . . . 109.00 no
C19 C22 H22A . . . 109.00 no
C19 C22 H22B . . . 109.00 no
H22A C22 H22B . . . 108.00 no
N3 C23 H23 . . . 119.00 no
C24 C23 H23 . . . 119.00 no
N4 C25 H25 . . . 118.00 no
C24 C25 H25 . . . 118.00 no
N4 C26 H26 . . . 118.00 no
C27 C26 H26 . . . 118.00 no
C26 C27 H27 . . . 121.00 no
C28 C27 H27 . . . 121.00 no
C24 C28 H28 . . . 120.00 no
C27 C28 H28 . . . 120.00 no

loop_
_geom_bond_atom_site_label_1
_geom_bond_atom_site_label_2
_geom_bond_site_symmetry_1
_geom_bond_site_symmetry_2
_geom_bond_distance
_geom_bond_publ_flag
O1 C1 . . 1.316(2) no
O2 C1 . . 1.194(3) no
O1 H1 . . 0.8200 no
O3 C15 . . 1.307(2) no
O4 C15 . . 1.180(3) no
O3 H3 . . 0.8200 no
N1 C8 . . 1.459(2) no
N1 C9 . . 1.257(2) no
N2 C12 . . 1.330(3) no
N2 C11 . . 1.340(2) no
N3 C22 . . 1.454(2) no
N3 C23 . . 1.255(2) no
N4 C26 . . 1.328(3) no
N4 C25 . . 1.332(2) no
C1 C2 . . 1.514(3) no
C2 C3 . . 1.529(3) no
C2 C7 . . 1.518(3) no
C3 C4 . . 1.528(3) no
C4 C5 . . 1.517(3) no
C5 C6 . . 1.524(2) no
C5 C8 . . 1.521(2) no
C6 C7 . . 1.525(3) no
C9 C10 . . 1.470(2) no
C10 C11 . . 1.385(3) no
C10 C14 . . 1.391(3) no
C12 C13 . . 1.377(3) no
C13 C14 . . 1.374(3) no
C2 H2 . . 0.9800 no
C3 H3A . . 0.9700 no
C3 H3B . . 0.9700 no
C4 H4A . . 0.9700 no
C4 H4B . . 0.9700 no
C5 H5 . . 0.9800 no
C6 H6A . . 0.9700 no
C6 H6B . . 0.9700 no
C7 H7B . . 0.9700 no
C7 H7A . . 0.9700 no
C8 H8A . . 0.9700 no
C8 H8B . . 0.9700 no
C9 H9 . . 0.9300 no
C11 H11 . . 0.9300 no
C12 H12 . . 0.9300 no
C13 H13 . . 0.9300 no
C14 H14 . . 0.9300 no
C15 C16 . . 1.510(3) no
C16 C17 . . 1.523(3) no
C16 C21 . . 1.506(3) no
C17 C18 . . 1.534(3) no
C18 C19 . . 1.506(3) no
C19 C20 . . 1.511(3) no
C19 C22 . . 1.531(3) no
C20 C21 . . 1.527(3) no
C23 C24 . . 1.474(2) no
C24 C25 . . 1.390(3) no
C24 C28 . . 1.385(3) no
C26 C27 . . 1.385(3) no
C27 C28 . . 1.366(3) no
C16 H16 . . 0.9800 no
C17 H17A . . 0.9700 no
C17 H17B . . 0.9700 no
C18 H18A . . 0.9700 no
C18 H18B . . 0.9700 no
C19 H19 . . 0.9800 no
C20 H20A . . 0.9700 no
C20 H20B . . 0.9700 no
C21 H21A . . 0.9700 no
C21 H21B . . 0.9700 no
C22 H22A . . 0.9700 no
C22 H22B . . 0.9700 no
C23 H23 . . 0.9300 no
C25 H25 . . 0.9300 no
C26 H26 . . 0.9300 no
C27 H27 . . 0.9300 no
C28 H28 . . 0.9300 no

loop_
_geom_hbond_atom_site_label_D
_geom_hbond_atom_site_label_H
_geom_hbond_atom_site_label_A
_geom_hbond_site_symmetry_A
_geom_hbond_distance_DH
_geom_hbond_distance_HA
_geom_hbond_distance_DA
_geom_hbond_angle_DHA
_geom_hbond_publ_flag
O1 H1 N4 1_556 0.82 1.87 2.682(2) 171 yes
O3 H3 N2 4_555 0.82 1.89 2.685(2) 164 yes
C11 H11 O2 4_454 0.93 2.56 3.478(3) 168 yes
C13 H13 O2 3_656 0.93 2.57 3.316(3) 137 yes
C27 H27 O4 2_645 0.93 2.45 3.280(3) 148 yes

loop_
_geom_torsion_atom_site_label_1
_geom_torsion_atom_site_label_2
_geom_torsion_atom_site_label_3
_geom_torsion_atom_site_label_4
_geom_torsion_site_symmetry_1
_geom_torsion_site_symmetry_2
_geom_torsion_site_symmetry_3
_geom_torsion_site_symmetry_4
_geom_torsion
_geom_torsion_publ_flag
C9 N1 C8 C5 . . . . -129.8(2) no
C8 N1 C9 C10 . . . . -177.13(18) no
C12 N2 C11 C10 . . . . -0.7(3) no
C11 N2 C12 C13 . . . . 0.4(3) no
C22 N3 C23 C24 . . . . -173.32(19) no
C23 N3 C22 C19 . . . . -144.5(2) no
C26 N4 C25 C24 . . . . 1.0(3) no
C25 N4 C26 C27 . . . . -0.5(3) no
O1 C1 C2 C3 . . . . 177.38(19) no
O1 C1 C2 C7 . . . . -58.8(2) no
O2 C1 C2 C3 . . . . -2.5(3) no
O2 C1 C2 C7 . . . . 121.4(2) no
C1 C2 C3 C4 . . . . 179.77(18) no
C1 C2 C7 C6 . . . . 177.12(16) no
C3 C2 C7 C6 . . . . -57.7(2) no
C7 C2 C3 C4 . . . . 55.4(2) no
C2 C3 C4 C5 . . . . -53.6(2) no
C3 C4 C5 C6 . . . . 52.2(2) no
C3 C4 C5 C8 . . . . 175.74(17) no
C4 C5 C8 N1 . . . . 66.0(2) no
C4 C5 C6 C7 . . . . -54.0(2) no
C6 C5 C8 N1 . . . . -170.34(18) no
C8 C5 C6 C7 . . . . -178.61(18) no
C5 C6 C7 C2 . . . . 57.7(2) no
N1 C9 C10 C11 . . . . 174.7(2) no
N1 C9 C10 C14 . . . . -4.5(3) no
C9 C10 C11 N2 . . . . -178.96(19) no
C14 C10 C11 N2 . . . . 0.2(3) no
C11 C10 C14 C13 . . . . 0.5(3) no
C9 C10 C14 C13 . . . . 179.63(19) no
N2 C12 C13 C14 . . . . 0.3(3) no
C12 C13 C14 C10 . . . . -0.7(3) no
O3 C15 C16 C17 . . . . 177.02(19) no
O3 C15 C16 C21 . . . . -57.5(2) no
O4 C15 C16 C17 . . . . -1.4(3) no
O4 C15 C16 C21 . . . . 124.1(3) no
C15 C16 C17 C18 . . . . -178.30(18) no
C21 C16 C17 C18 . . . . 55.8(2) no
C15 C16 C21 C20 . . . . 178.56(17) no
C17 C16 C21 C20 . . . . -55.0(2) no
C16 C17 C18 C19 . . . . -56.6(2) no
C17 C18 C19 C20 . . . . 55.7(2) no
C17 C18 C19 C22 . . . . 179.75(17) no
C18 C19 C20 C21 . . . . -55.0(3) no
C22 C19 C20 C21 . . . . -179.5(2) no
C18 C19 C22 N3 . . . . 79.5(2) no
C20 C19 C22 N3 . . . . -156.8(2) no
C19 C20 C21 C16 . . . . 55.1(3) no
N3 C23 C24 C25 . . . . -173.0(2) no
N3 C23 C24 C28 . . . . 9.5(3) no
C23 C24 C25 N4 . . . . -178.5(2) no
C28 C24 C25 N4 . . . . -0.9(3) no
C23 C24 C28 C27 . . . . 177.8(2) no
C25 C24 C28 C27 . . . . 0.3(3) no
N4 C26 C27 C28 . . . . 0.0(4) no
C26 C27 C28 C24 . . . . 0.2(3) no
